data_7044364
loop_
_publ_author_name
'Hohloch, Stephan'
'Garner, Mary E.'
'Parker, Bernard F.'
'Arnold, John'

_publ_section_title
;
 New supporting ligands in actinide chemistry: tetramethyltetraazaannulene
 complexes with thorium and uranium
;
_journal_name_full 'Dalton Trans.'
_journal_paper_doi 10.1039/C7DT02682J
_journal_year 2017
_chemical_formula_sum 'C80 H98 Cl2 N8 O2 Th2'
_chemical_formula_weight 1738.64
_space_group_crystal_system monoclinic
_space_group_IT_number 14
_space_group_name_Hall '-P 2yn'
_space_group_name_H-M_alt 'P 1 21/n 1'
_symmetry_space_group_name_Hall '-P 2yn'
_symmetry_space_group_name_H-M 'P 1 21/n 1'
_atom_sites_solution_hydrogens geom
_audit_creation_method SHELXL-2014/7
_audit_update_record
;
2017-06-06 deposited with the CCDC.
2017-09-14 downloaded from the CCDC.
;
_cell_angle_alpha 90
_cell_angle_beta 96.878(2)
_cell_angle_gamma 90
_cell_formula_units_Z 4
_cell_length_a 14.5644(6)
_cell_length_b 25.0430(11)
_cell_length_c 20.6741(8)
_cell_measurement_reflns_used 11533
_cell_measurement_temperature 100(2)
_cell_measurement_theta_max 25.40
_cell_measurement_theta_min 1.28
_cell_volume 7486.3(5)
_computing_cell_refinement 'Bruker ApexIII suite, 2016'
_computing_data_collection 'Bruker ApexIII suite, 2016'
_computing_data_reduction 'Bruker ApexIII suite, 2016'
_computing_molecular_graphics 'Diamond 3D'
_computing_publication_material WinGX
_computing_structure_refinement 'SHELXL-2014/7 (Sheldrick, 2014)'
_computing_structure_solution ShelXT
_diffrn_ambient_temperature 100(2)
_diffrn_measured_fraction_theta_full 1.000
_diffrn_measured_fraction_theta_max 0.998
_diffrn_measurement_device_type 'Bruker Quazar'
_diffrn_measurement_method 'omega phi scans'
_diffrn_radiation_type MoK\a
_diffrn_radiation_wavelength 0.71073
_diffrn_reflns_av_R_equivalents 0.0339
_diffrn_reflns_av_unetI/netI 0.0226
_diffrn_reflns_Laue_measured_fraction_full 1.000
_diffrn_reflns_Laue_measured_fraction_max 0.998
_diffrn_reflns_limit_h_max 17
_diffrn_reflns_limit_h_min -17
_diffrn_reflns_limit_k_max 30
_diffrn_reflns_limit_k_min -27
_diffrn_reflns_limit_l_max 24
_diffrn_reflns_limit_l_min -24
_diffrn_reflns_number 108644
_diffrn_reflns_point_group_measured_fraction_full 1.000
_diffrn_reflns_point_group_measured_fraction_max 0.998
_diffrn_reflns_theta_full 25.242
_diffrn_reflns_theta_max 25.386
_diffrn_reflns_theta_min 1.283
_exptl_absorpt_coefficient_mu 4.091
_exptl_absorpt_correction_T_max 0.746
_exptl_absorpt_correction_T_min 0.651
_exptl_absorpt_correction_type multi-scan
_exptl_absorpt_process_details 'Blesing, 1995'
_exptl_crystal_colour yellow
_exptl_crystal_density_diffrn 1.543
_exptl_crystal_description block
_exptl_crystal_F_000 3456
_exptl_crystal_size_max 0.200
_exptl_crystal_size_mid 0.200
_exptl_crystal_size_min 0.200
_refine_diff_density_max 3.410
_refine_diff_density_min -1.334
_refine_diff_density_rms 0.127
_refine_ls_extinction_method none
_refine_ls_goodness_of_fit_ref 1.034
_refine_ls_hydrogen_treatment constr
_refine_ls_matrix_type full
_refine_ls_number_parameters 847
_refine_ls_number_reflns 13747
_refine_ls_number_restraints 27
_refine_ls_restrained_S_all 1.035
_refine_ls_R_factor_all 0.0472
_refine_ls_R_factor_gt 0.0370
_refine_ls_shift/su_max 0.003
_refine_ls_shift/su_mean 0.000
_refine_ls_structure_factor_coef Fsqd
_refine_ls_weighting_details 'w=1/[\s^2^(Fo^2^)+(0.0257P)^2^+55.7763P] where P=(Fo^2^+2Fc^2^)/3'
_refine_ls_weighting_scheme calc
_refine_ls_wR_factor_gt 0.0783
_refine_ls_wR_factor_ref 0.0838
_reflns_Friedel_coverage 0.000
_reflns_number_gt 11533
_reflns_number_total 13747
_reflns_threshold_expression 'I > 2\s(I)'
_cod_data_source_file c7dt02682j2.cif
_cod_data_source_block shelx_CCDC9
_cod_database_code 7044364
_shelx_shelxl_version_number 2014/7
_shelx_space_group_comment
;
The symmetry employed for this shelxl refinement is uniquely defined
by the following loop, which should always be used as a source of
symmetry information in preference to the above space-group names.
They are only intended as comments.
;
_shelx_estimated_absorpt_t_min 0.495
_shelx_estimated_absorpt_t_max 0.495

loop_
_space_group_symop_operation_xyz
'x, y, z'
'-x+1/2, y+1/2, -z+1/2'
'-x, -y, -z'
'x-1/2, -y-1/2, z-1/2'

loop_
_atom_site_label
_atom_site_type_symbol
_atom_site_fract_x
_atom_site_fract_y
_atom_site_fract_z
_atom_site_U_iso_or_equiv
_atom_site_adp_type
_atom_site_occupancy
_atom_site_site_symmetry_order
_atom_site_calc_flag
_atom_site_refinement_flags_posn
_atom_site_refinement_flags_adp
Th1 Th 0.90972(2) 0.33421(2) 0.51899(2) 0.01604(6) Uani 1 1 d . .
Th2 Th 0.70892(2) 0.33682(2) 0.67006(2) 0.02076(6) Uani 1 1 d . .
Cl2 Cl 0.89805(9) 0.31103(5) 0.65382(6) 0.0219(3) Uani 1 1 d . .
Cl1 Cl 0.71611(9) 0.32554(5) 0.53204(6) 0.0226(3) Uani 1 1 d . .
O1 O 0.9188(2) 0.24763(14) 0.50853(16) 0.0211(8) Uani 1 1 d . .
O2 O 0.6716(2) 0.25322(14) 0.66553(17) 0.0227(8) Uani 1 1 d . .
N21 N 0.8367(3) 0.40439(17) 0.4482(2) 0.0206(9) Uani 1 1 d . .
N20 N 0.9563(3) 0.33606(17) 0.4088(2) 0.0224(9) Uani 1 1 d . .
N41 N 0.6540(4) 0.33202(18) 0.7773(2) 0.0308(11) Uani 1 1 d . .
N10 N 1.0744(3) 0.35374(17) 0.5236(2) 0.0201(9) Uani 1 1 d . .
N11 N 0.9561(3) 0.42352(16) 0.56388(19) 0.0180(9) Uani 1 1 d . .
C21 C 0.8020(4) 0.3712(2) 0.3958(2) 0.0238(12) Uani 1 1 d . .
N40 N 0.8020(4) 0.38688(19) 0.7553(2) 0.0301(11) Uani 1 1 d . .
N51 N 0.5542(3) 0.37479(19) 0.6648(3) 0.0319(11) Uani 1 1 d . .
C78 C 0.6412(4) 0.2022(2) 0.6609(3) 0.0269(12) Uani 1 1 d . .
C50 C 0.6265(4) 0.4329(2) 0.5934(3) 0.0317(14) Uani 1 1 d . .
C66 C 0.9307(4) 0.1944(2) 0.5040(2) 0.0198(11) Uani 1 1 d . .
C71 C 0.8612(4) 0.1631(2) 0.4693(2) 0.0220(11) Uani 1 1 d . .
C29 C 1.1403(3) 0.35225(19) 0.4837(3) 0.0186(11) Uani 1 1 d . .
C32 C 0.9290(4) 0.4743(2) 0.5544(2) 0.0204(11) Uani 1 1 d . .
C20 C 0.8659(4) 0.3341(2) 0.3753(2) 0.0269(12) Uani 1 1 d . .
C11 C 1.0293(4) 0.4075(2) 0.6110(2) 0.0202(11) Uani 1 1 d . .
C12 C 1.0375(4) 0.4215(2) 0.6774(2) 0.0243(12) Uani 1 1 d . .
H12 H 0.9961 0.4467 0.6922 0.029 Uiso 1 1 calc R U
C62 C 0.5723(5) 0.3357(2) 0.8009(3) 0.0377(16) Uani 1 1 d . .
C10 C 1.0914(3) 0.3694(2) 0.5900(2) 0.0188(11) Uani 1 1 d . .
C40 C 0.8178(5) 0.3439(2) 0.7997(3) 0.0337(14) Uani 1 1 d . .
C22 C 0.7087(4) 0.3676(2) 0.3693(3) 0.0325(14) Uani 1 1 d . .
H22 H 0.6646 0.3913 0.3839 0.039 Uiso 1 1 calc R U
C75 C 0.7708(4) 0.1879(2) 0.4408(3) 0.0264(12) Uani 1 1 d . .
H75 H 0.7826 0.2266 0.4335 0.032 Uiso 1 1 calc R U
C41 C 0.7369(5) 0.3155(2) 0.8126(3) 0.0341(15) Uani 1 1 d . .
C27 C 1.0329(4) 0.3369(2) 0.3807(2) 0.0234(11) Uani 1 1 d . .
N50 N 0.7012(3) 0.43347(18) 0.6441(3) 0.0311(11) Uani 1 1 d . .
C31 C 0.9695(4) 0.5193(2) 0.5969(3) 0.0261(12) Uani 1 1 d . .
H31A H 0.9403 0.5530 0.5817 0.039 Uiso 1 1 calc R U
H31B H 0.9584 0.5128 0.6420 0.039 Uiso 1 1 calc R U
H31C H 1.0362 0.5214 0.5945 0.039 Uiso 1 1 calc R U
C28 C 1.1205(4) 0.3424(2) 0.4177(2) 0.0246(12) Uani 1 1 d . .
H28 H 1.1724 0.3388 0.3942 0.029 Uiso 1 1 calc R U
C35 C 0.7711(4) 0.4860(2) 0.3923(3) 0.0319(13) Uani 1 1 d . .
H35A H 0.7690 0.5242 0.4021 0.048 Uiso 1 1 calc R U
H35B H 0.8023 0.4806 0.3533 0.048 Uiso 1 1 calc R U
H35C H 0.7080 0.4719 0.3845 0.048 Uiso 1 1 calc R U
C79 C 0.7050(5) 0.1609(3) 0.6782(4) 0.0461(18) Uani 1 1 d . .
C56 C 0.7234(5) 0.5311(2) 0.6357(4) 0.0486(18) Uani 1 1 d . .
H56A H 0.7635 0.5584 0.6582 0.073 Uiso 1 1 calc R U
H56B H 0.7329 0.5301 0.5896 0.073 Uiso 1 1 calc R U
H56C H 0.6586 0.5397 0.6396 0.073 Uiso 1 1 calc R U
C33 C 0.8639(3) 0.4884(2) 0.5014(2) 0.0217(11) Uani 1 1 d . .
H33 H 0.8441 0.5246 0.5006 0.026 Uiso 1 1 calc R U
C59 C 0.8368(4) 0.4354(2) 0.7647(3) 0.0344(15) Uani 1 1 d . .
C68 C 1.0238(5) 0.1160(3) 0.5287(3) 0.0374(15) Uani 1 1 d . .
H68 H 1.0786 0.0995 0.5491 0.045 Uiso 1 1 calc R U
C23 C 0.6806(5) 0.3300(3) 0.3222(3) 0.0393(15) Uani 1 1 d . .
H23 H 0.6177 0.3289 0.3035 0.047 Uiso 1 1 calc R U
C67 C 1.0127(4) 0.1709(2) 0.5350(3) 0.0265(12) Uani 1 1 d . .
C77 C 0.6988(4) 0.1842(3) 0.4886(3) 0.0389(15) Uani 1 1 d . .
H77A H 0.6408 0.2005 0.4691 0.058 Uiso 1 1 calc R U
H77B H 0.6880 0.1466 0.4985 0.058 Uiso 1 1 calc R U
H77C H 0.7214 0.2031 0.5289 0.058 Uiso 1 1 calc R U
C34 C 0.8241(4) 0.4569(2) 0.4496(3) 0.0230(12) Uani 1 1 d . .
C83 C 0.5475(5) 0.1927(2) 0.6405(3) 0.0404(16) Uani 1 1 d . .
C13 C 1.1053(4) 0.3987(2) 0.7210(3) 0.0316(14) Uani 1 1 d . .
H13 H 1.1115 0.4092 0.7654 0.038 Uiso 1 1 calc R U
C51 C 0.5494(4) 0.4007(2) 0.6033(3) 0.0325(14) Uani 1 1 d . .
C63 C 0.4922(5) 0.3543(3) 0.7629(3) 0.0408(16) Uani 1 1 d . .
H63 H 0.4363 0.3514 0.7822 0.049 Uiso 1 1 calc R U
C72 C 1.0864(4) 0.2044(3) 0.5730(3) 0.0306(13) Uani 1 1 d . .
H72 H 1.0575 0.2377 0.5880 0.037 Uiso 1 1 calc R U
C45 C 0.9049(5) 0.3261(3) 0.8260(3) 0.0431(17) Uani 1 1 d . .
H45 H 0.9586 0.3442 0.8156 0.052 Uiso 1 1 calc R U
C15 C 1.1568(4) 0.3456(2) 0.6359(3) 0.0269(12) Uani 1 1 d . .
H15 H 1.1967 0.3188 0.6224 0.032 Uiso 1 1 calc R U
C64 C 0.4843(4) 0.3760(2) 0.7013(3) 0.0376(15) Uani 1 1 d . .
C57 C 0.7468(4) 0.4772(2) 0.6664(3) 0.0369(15) Uani 1 1 d . .
C84 C 0.8074(6) 0.1756(4) 0.7111(4) 0.070(2) Uani 1 1 d . U
H84 H 0.8090 0.2144 0.7223 0.084 Uiso 1 1 calc R U
C30 C 1.2406(4) 0.3638(2) 0.5080(3) 0.0290(13) Uani 1 1 d . .
H30A H 1.2780 0.3608 0.4718 0.043 Uiso 1 1 calc R U
H30B H 1.2460 0.4001 0.5259 0.043 Uiso 1 1 calc R U
H30C H 1.2627 0.3381 0.5421 0.043 Uiso 1 1 calc R U
C14 C 1.1642(4) 0.3606(2) 0.7008(3) 0.0301(13) Uani 1 1 d . .
H14 H 1.2100 0.3447 0.7314 0.036 Uiso 1 1 calc R U
C55 C 0.6296(4) 0.4553(2) 0.5317(3) 0.0373(15) Uani 1 1 d . .
H55 H 0.6805 0.4771 0.5240 0.045 Uiso 1 1 calc R U
C69 C 0.9570(5) 0.0849(2) 0.4935(3) 0.0404(16) Uani 1 1 d . .
H69 H 0.9664 0.0476 0.4893 0.048 Uiso 1 1 calc R U
C58 C 0.8132(5) 0.4769(2) 0.7203(3) 0.0375(16) Uani 1 1 d . .
H58 H 0.8473 0.5091 0.7282 0.045 Uiso 1 1 calc R U
C65 C 0.3942(5) 0.4036(3) 0.6773(4) 0.0497(19) Uani 1 1 d . .
H65A H 0.3515 0.4004 0.7103 0.075 Uiso 1 1 calc R U
H65B H 0.4060 0.4414 0.6693 0.075 Uiso 1 1 calc R U
H65C H 0.3668 0.3868 0.6367 0.075 Uiso 1 1 calc R U
C26 C 1.0307(5) 0.3351(3) 0.3072(3) 0.0382(15) Uani 1 1 d . .
H26A H 1.0940 0.3361 0.2958 0.057 Uiso 1 1 calc R U
H26B H 1.0002 0.3022 0.2904 0.057 Uiso 1 1 calc R U
H26C H 0.9963 0.3660 0.2879 0.057 Uiso 1 1 calc R U
C53 C 0.4854(5) 0.4135(3) 0.4912(4) 0.0457(17) Uani 1 1 d . .
H53 H 0.4377 0.4069 0.4566 0.055 Uiso 1 1 calc R U
C52 C 0.4821(4) 0.3906(3) 0.5518(3) 0.0408(16) Uani 1 1 d . .
H52 H 0.4323 0.3675 0.5581 0.049 Uiso 1 1 calc R U
C87 C 0.4809(5) 0.2380(3) 0.6212(4) 0.0499(19) Uani 1 1 d . .
H87 H 0.5126 0.2719 0.6364 0.060 Uiso 1 1 calc R U
C76 C 0.7322(5) 0.1638(3) 0.3752(3) 0.0503(18) Uani 1 1 d . .
H76A H 0.6738 0.1814 0.3593 0.075 Uiso 1 1 calc R U
H76B H 0.7767 0.1690 0.3438 0.075 Uiso 1 1 calc R U
H76C H 0.7213 0.1255 0.3806 0.075 Uiso 1 1 calc R U
C61 C 0.5652(6) 0.3239(3) 0.8723(3) 0.055(2) Uani 1 1 d . .
H61A H 0.5010 0.3285 0.8810 0.082 Uiso 1 1 calc R U
H61B H 0.5848 0.2870 0.8822 0.082 Uiso 1 1 calc R U
H61C H 0.6052 0.3485 0.8997 0.082 Uiso 1 1 calc R U
C25 C 0.8344(5) 0.2952(2) 0.3288(3) 0.0340(14) Uani 1 1 d . .
H25 H 0.8764 0.2694 0.3158 0.041 Uiso 1 1 calc R U
C24 C 0.7430(5) 0.2941(3) 0.3021(3) 0.0407(16) Uani 1 1 d . .
H24 H 0.7230 0.2685 0.2696 0.049 Uiso 1 1 calc R U
C70 C 0.8767(5) 0.1082(2) 0.4644(3) 0.0346(14) Uani 1 1 d . .
H70 H 0.8310 0.0865 0.4406 0.041 Uiso 1 1 calc R U
C74 C 1.1596(5) 0.2195(3) 0.5298(4) 0.057(2) Uani 1 1 d . .
H74A H 1.2074 0.2413 0.5547 0.086 Uiso 1 1 calc R U
H74B H 1.1878 0.1870 0.5146 0.086 Uiso 1 1 calc R U
H74C H 1.1310 0.2399 0.4922 0.086 Uiso 1 1 calc R U
C54 C 0.5592(4) 0.4461(3) 0.4819(4) 0.0438(17) Uani 1 1 d . .
H54 H 0.5616 0.4624 0.4406 0.053 Uiso 1 1 calc R U
C42 C 0.7492(5) 0.2705(3) 0.8531(3) 0.0444(17) Uani 1 1 d . .
H42 H 0.6967 0.2504 0.8618 0.053 Uiso 1 1 calc R U
C60 C 0.9002(6) 0.4495(3) 0.8260(3) 0.053(2) Uani 1 1 d . .
H60A H 0.9189 0.4870 0.8241 0.079 Uiso 1 1 calc R U
H60B H 0.8675 0.4439 0.8642 0.079 Uiso 1 1 calc R U
H60C H 0.9553 0.4267 0.8292 0.079 Uiso 1 1 calc R U
C82 C 0.5161(6) 0.1405(3) 0.6380(4) 0.062(2) Uani 1 1 d . .
H82 H 0.4523 0.1334 0.6260 0.075 Uiso 1 1 calc R U
C85 C 0.8407(7) 0.1449(4) 0.7705(5) 0.079(3) Uani 1 1 d . U
H85A H 0.7999 0.1516 0.8041 0.118 Uiso 1 1 calc R U
H85B H 0.8403 0.1067 0.7602 0.118 Uiso 1 1 calc R U
H85C H 0.9037 0.1561 0.7866 0.118 Uiso 1 1 calc R U
C44 C 0.9143(6) 0.2823(3) 0.8669(3) 0.054(2) Uani 1 1 d . .
H44 H 0.9738 0.2709 0.8857 0.065 Uiso 1 1 calc R U
C81 C 0.5766(7) 0.0988(3) 0.6527(5) 0.074(3) Uani 1 1 d . .
H81 H 0.5545 0.0631 0.6501 0.088 Uiso 1 1 calc R U
C73 C 1.1369(7) 0.1747(4) 0.6330(4) 0.091(4) Uani 1 1 d . .
H73A H 1.1839 0.1981 0.6559 0.136 Uiso 1 1 calc R U
H73B H 1.0920 0.1646 0.6626 0.136 Uiso 1 1 calc R U
H73C H 1.1666 0.1424 0.6184 0.136 Uiso 1 1 calc R U
C43 C 0.8354(6) 0.2550(3) 0.8804(3) 0.055(2) Uani 1 1 d . .
H43 H 0.8416 0.2252 0.9090 0.066 Uiso 1 1 calc R U
C89 C 0.3932(7) 0.2352(4) 0.6511(4) 0.088(3) Uani 1 1 d . .
H89A H 0.4073 0.2328 0.6986 0.133 Uiso 1 1 calc R U
H89B H 0.3565 0.2674 0.6397 0.133 Uiso 1 1 calc R U
H89C H 0.3581 0.2036 0.6348 0.133 Uiso 1 1 calc R U
C80 C 0.6699(6) 0.1087(3) 0.6713(5) 0.069(3) Uani 1 1 d . .
H80 H 0.7111 0.0794 0.6795 0.083 Uiso 1 1 calc R U
C86 C 0.8676(7) 0.1666(4) 0.6582(5) 0.087(3) Uani 1 1 d . U
H86A H 0.8438 0.1874 0.6196 0.131 Uiso 1 1 calc R U
H86B H 0.9309 0.1780 0.6733 0.131 Uiso 1 1 calc R U
H86C H 0.8674 0.1286 0.6470 0.131 Uiso 1 1 calc R U
C104 C 0.5083(8) 0.5155(5) 0.7773(8) 0.133(6) Uani 1 1 d . .
H10A H 0.4915 0.4980 0.7346 0.160 Uiso 1 1 calc R U
H10B H 0.5161 0.5542 0.7699 0.160 Uiso 1 1 calc R U
C88 C 0.4600(8) 0.2417(4) 0.5485(4) 0.094(4) Uani 1 1 d . .
H88A H 0.5180 0.2435 0.5290 0.142 Uiso 1 1 calc R U
H88B H 0.4249 0.2101 0.5320 0.142 Uiso 1 1 calc R U
H88C H 0.4233 0.2738 0.5369 0.142 Uiso 1 1 calc R U
C103 C 0.4295(7) 0.5061(4) 0.8225(5) 0.078(3) Uani 1 1 d . .
H10C H 0.4225 0.4674 0.8302 0.094 Uiso 1 1 calc R U
H10D H 0.4467 0.5236 0.8652 0.094 Uiso 1 1 calc R U
C105 C 0.5943(9) 0.4928(5) 0.8098(10) 0.170(8) Uani 1 1 d . .
H10E H 0.6441 0.4983 0.7825 0.255 Uiso 1 1 calc R U
H10F H 0.6105 0.5105 0.8519 0.255 Uiso 1 1 calc R U
H10G H 0.5860 0.4545 0.8167 0.255 Uiso 1 1 calc R U
C202 C 0.8077(14) 0.4055(7) 0.9716(7) 0.128(6) Uani 1 1 d . .
H202 H 0.7996 0.3683 0.9642 0.153 Uiso 1 1 calc R U
C102 C 0.3415(9) 0.5282(4) 0.7914(5) 0.106(4) Uani 1 1 d . .
H10H H 0.3266 0.5116 0.7479 0.127 Uiso 1 1 calc R U
H10I H 0.3490 0.5670 0.7849 0.127 Uiso 1 1 calc R U
C201 C 0.7327(10) 0.4369(5) 0.9522(9) 0.139(7) Uani 1 1 d D .
H201 H 0.6757 0.4252 0.9293 0.167 Uiso 1 1 calc R U
C100 C 0.1632(8) 0.5448(5) 0.7996(7) 0.125(5) Uani 1 1 d . .
H10J H 0.1139 0.5378 0.8269 0.188 Uiso 1 1 calc R U
H10K H 0.1714 0.5835 0.7954 0.188 Uiso 1 1 calc R U
H10L H 0.1464 0.5292 0.7563 0.188 Uiso 1 1 calc R U
C101 C 0.2574(10) 0.5188(5) 0.8325(6) 0.114(5) Uani 1 1 d . .
H10M H 0.2731 0.5341 0.8765 0.137 Uiso 1 1 calc R U
H10N H 0.2481 0.4799 0.8374 0.137 Uiso 1 1 calc R U
C205 C 0.8409(14) 0.5097(7) 0.9987(8) 0.203(13) Uani 1 1 d D .
H205 H 0.8525 0.5468 1.0048 0.243 Uiso 1 1 calc R U
C203 C 0.8900(19) 0.4204(8) 0.9995(7) 0.191(10) Uani 1 1 d . .
H203 H 0.9382 0.3950 1.0088 0.229 Uiso 1 1 calc R U
C200 C 0.7547(11) 0.4890(6) 0.9719(8) 0.148(6) Uani 1 1 d D U
H200 H 0.7051 0.5138 0.9666 0.178 Uiso 1 1 calc R U
C204 C 0.904(3) 0.4723(10) 1.0146(10) 0.31(2) Uani 1 1 d . .
H204 H 0.9620 0.4826 1.0374 0.377 Uiso 1 1 calc R U

loop_
_atom_site_aniso_label
_atom_site_aniso_U_11
_atom_site_aniso_U_22
_atom_site_aniso_U_33
_atom_site_aniso_U_23
_atom_site_aniso_U_13
_atom_site_aniso_U_12
Th1 0.02000(10) 0.01462(10) 0.01395(9) 0.00113(7) 0.00395(7) -0.00023(8)
Th2 0.02602(11) 0.01466(10) 0.02395(10) 0.00027(7) 0.01265(8) -0.00093(8)
Cl2 0.0227(6) 0.0264(7) 0.0170(6) 0.0030(5) 0.0044(5) -0.0032(5)
Cl1 0.0212(6) 0.0243(7) 0.0225(6) 0.0030(5) 0.0040(5) 0.0018(5)
O1 0.027(2) 0.0156(18) 0.0208(18) 0.0007(14) 0.0038(15) 0.0013(15)
O2 0.024(2) 0.0166(19) 0.029(2) 0.0019(15) 0.0098(16) -0.0018(15)
N21 0.020(2) 0.019(2) 0.023(2) 0.0032(18) 0.0036(18) -0.0008(18)
N20 0.033(3) 0.016(2) 0.019(2) 0.0013(18) 0.0060(19) 0.001(2)
N41 0.048(3) 0.018(2) 0.030(3) -0.003(2) 0.019(2) -0.008(2)
N10 0.023(2) 0.018(2) 0.020(2) 0.0043(17) 0.0063(18) -0.0006(18)
N11 0.022(2) 0.016(2) 0.017(2) 0.0016(17) 0.0061(17) -0.0020(18)
C21 0.029(3) 0.023(3) 0.019(3) 0.008(2) -0.001(2) -0.001(2)
N40 0.046(3) 0.024(3) 0.023(2) -0.003(2) 0.016(2) -0.006(2)
N51 0.030(3) 0.020(2) 0.050(3) -0.002(2) 0.019(2) 0.001(2)
C78 0.037(3) 0.018(3) 0.029(3) 0.002(2) 0.018(2) -0.006(2)
C50 0.025(3) 0.022(3) 0.051(4) 0.006(3) 0.014(3) 0.009(2)
C66 0.028(3) 0.015(3) 0.019(2) 0.004(2) 0.013(2) 0.003(2)
C71 0.027(3) 0.021(3) 0.019(2) -0.001(2) 0.009(2) 0.000(2)
C29 0.017(3) 0.009(2) 0.031(3) 0.007(2) 0.009(2) 0.0045(19)
C32 0.021(3) 0.020(3) 0.022(3) 0.002(2) 0.012(2) -0.002(2)
C20 0.042(3) 0.025(3) 0.014(2) 0.005(2) 0.004(2) -0.003(3)
C11 0.021(3) 0.020(3) 0.019(2) 0.005(2) 0.002(2) -0.005(2)
C12 0.028(3) 0.024(3) 0.021(3) -0.001(2) 0.004(2) -0.010(2)
C62 0.059(4) 0.021(3) 0.040(3) -0.011(3) 0.037(3) -0.017(3)
C10 0.017(3) 0.020(3) 0.019(2) 0.001(2) 0.003(2) -0.004(2)
C40 0.050(4) 0.031(3) 0.021(3) -0.010(2) 0.008(3) -0.010(3)
C22 0.036(3) 0.033(3) 0.027(3) 0.008(3) -0.001(3) -0.001(3)
C75 0.030(3) 0.024(3) 0.025(3) -0.002(2) 0.005(2) -0.003(2)
C41 0.062(4) 0.023(3) 0.020(3) -0.008(2) 0.018(3) -0.007(3)
C27 0.034(3) 0.015(3) 0.023(3) 0.000(2) 0.013(2) 0.005(2)
N50 0.033(3) 0.015(2) 0.049(3) 0.004(2) 0.023(2) 0.000(2)
C31 0.032(3) 0.020(3) 0.028(3) -0.001(2) 0.010(2) -0.001(2)
C28 0.034(3) 0.024(3) 0.019(3) 0.001(2) 0.017(2) 0.008(2)
C35 0.031(3) 0.028(3) 0.035(3) 0.011(3) -0.001(3) 0.002(3)
C79 0.048(4) 0.022(3) 0.074(5) 0.017(3) 0.031(4) 0.002(3)
C56 0.060(5) 0.019(3) 0.072(5) 0.002(3) 0.031(4) 0.002(3)
C33 0.021(3) 0.017(3) 0.029(3) 0.003(2) 0.011(2) 0.003(2)
C59 0.047(4) 0.026(3) 0.035(3) -0.013(3) 0.023(3) -0.014(3)
C68 0.042(4) 0.035(4) 0.038(3) 0.014(3) 0.015(3) 0.018(3)
C23 0.041(4) 0.045(4) 0.029(3) 0.008(3) -0.011(3) -0.007(3)
C67 0.028(3) 0.022(3) 0.031(3) 0.006(2) 0.012(2) 0.005(2)
C77 0.035(4) 0.043(4) 0.040(4) 0.003(3) 0.010(3) 0.003(3)
C34 0.020(3) 0.023(3) 0.027(3) 0.009(2) 0.008(2) 0.002(2)
C83 0.042(4) 0.025(3) 0.052(4) 0.003(3) -0.004(3) -0.013(3)
C13 0.041(4) 0.035(3) 0.019(3) 0.001(2) 0.003(2) -0.012(3)
C51 0.026(3) 0.024(3) 0.051(4) 0.008(3) 0.016(3) 0.010(2)
C63 0.043(4) 0.033(4) 0.052(4) -0.009(3) 0.030(3) -0.007(3)
C72 0.023(3) 0.038(4) 0.031(3) 0.007(3) 0.005(2) 0.004(3)
C45 0.066(5) 0.039(4) 0.024(3) -0.002(3) 0.004(3) -0.019(3)
C15 0.021(3) 0.027(3) 0.032(3) 0.005(2) 0.003(2) -0.006(2)
C64 0.036(4) 0.021(3) 0.061(4) -0.009(3) 0.026(3) -0.006(3)
C57 0.040(4) 0.020(3) 0.057(4) -0.001(3) 0.031(3) -0.005(3)
C84 0.069(3) 0.069(3) 0.072(3) 0.0027(10) 0.0105(10) 0.0009(10)
C30 0.024(3) 0.027(3) 0.038(3) 0.007(3) 0.011(2) 0.002(2)
C14 0.026(3) 0.038(3) 0.025(3) 0.010(3) -0.003(2) -0.006(3)
C55 0.029(3) 0.026(3) 0.060(4) 0.012(3) 0.018(3) 0.008(3)
C69 0.055(4) 0.018(3) 0.049(4) 0.002(3) 0.011(3) 0.007(3)
C58 0.047(4) 0.023(3) 0.048(4) -0.010(3) 0.029(3) -0.015(3)
C65 0.033(4) 0.048(4) 0.072(5) -0.016(4) 0.024(3) 0.000(3)
C26 0.050(4) 0.043(4) 0.024(3) -0.002(3) 0.014(3) 0.001(3)
C53 0.029(4) 0.046(4) 0.062(5) 0.012(4) 0.004(3) 0.012(3)
C52 0.020(3) 0.038(4) 0.066(5) 0.002(3) 0.013(3) 0.006(3)
C87 0.036(4) 0.030(4) 0.076(5) 0.010(3) -0.021(4) -0.012(3)
C76 0.059(5) 0.053(5) 0.036(4) -0.013(3) -0.008(3) 0.005(4)
C61 0.084(6) 0.046(4) 0.044(4) -0.001(3) 0.044(4) -0.009(4)
C25 0.050(4) 0.032(3) 0.018(3) 0.000(2) 0.000(3) 0.000(3)
C24 0.060(5) 0.038(4) 0.020(3) 0.000(3) -0.009(3) -0.011(3)
C70 0.050(4) 0.021(3) 0.033(3) -0.004(2) 0.007(3) -0.003(3)
C74 0.056(5) 0.051(5) 0.070(5) -0.015(4) 0.028(4) -0.013(4)
C54 0.032(4) 0.040(4) 0.061(4) 0.019(3) 0.015(3) 0.015(3)
C42 0.070(5) 0.039(4) 0.025(3) -0.001(3) 0.007(3) -0.018(4)
C60 0.080(6) 0.042(4) 0.038(4) -0.013(3) 0.015(4) -0.029(4)
C82 0.061(5) 0.029(4) 0.092(6) 0.001(4) -0.011(5) -0.011(4)
C85 0.078(3) 0.080(3) 0.078(3) -0.0018(19) 0.0109(19) 0.0010(19)
C44 0.073(5) 0.056(5) 0.030(4) 0.004(3) -0.014(3) -0.013(4)
C81 0.084(7) 0.021(4) 0.116(8) -0.007(4) 0.014(6) -0.015(4)
C73 0.107(8) 0.118(9) 0.045(5) 0.020(5) 0.005(5) -0.060(7)
C43 0.086(6) 0.046(4) 0.029(4) 0.011(3) -0.008(4) -0.017(4)
C89 0.105(8) 0.100(8) 0.062(6) 0.034(5) 0.023(5) 0.049(7)
C80 0.072(6) 0.026(4) 0.118(8) 0.024(4) 0.044(5) 0.014(4)
C86 0.088(3) 0.090(3) 0.085(3) 0.0011(19) 0.013(2) 0.001(2)
C104 0.067(7) 0.079(8) 0.241(18) -0.053(10) -0.037(9) -0.012(6)
C88 0.138(10) 0.097(8) 0.054(5) 0.037(5) 0.037(6) 0.070(7)
C103 0.099(8) 0.056(6) 0.076(6) -0.005(5) -0.005(6) -0.015(5)
C105 0.111(11) 0.077(9) 0.34(3) -0.017(12) 0.115(14) 0.006(8)
C202 0.195(17) 0.122(12) 0.074(8) 0.010(8) 0.049(10) -0.060(13)
C102 0.183(13) 0.057(6) 0.066(6) -0.011(5) -0.033(7) 0.036(7)
C201 0.141(13) 0.063(8) 0.232(19) -0.030(10) 0.103(13) -0.008(8)
C100 0.088(9) 0.124(11) 0.163(13) -0.043(10) 0.011(9) 0.029(8)
C101 0.163(13) 0.102(10) 0.087(8) -0.020(7) 0.055(9) -0.024(9)
C205 0.42(4) 0.089(12) 0.120(14) -0.029(10) 0.13(2) -0.076(18)
C203 0.34(3) 0.153(18) 0.067(9) 0.028(10) -0.027(13) -0.041(19)
C200 0.164(9) 0.144(10) 0.149(9) -0.017(8) 0.068(8) 0.026(8)
C204 0.66(7) 0.136(19) 0.114(15) -0.013(14) -0.09(2) -0.15(3)

loop_
_atom_type_symbol
_atom_type_description
_atom_type_scat_dispersion_real
_atom_type_scat_dispersion_imag
_atom_type_scat_source
C C 0.0033 0.0016 'International Tables Vol C Tables 4.2.6.8 and 6.1.1.4'
H H 0.0000 0.0000 'International Tables Vol C Tables 4.2.6.8 and 6.1.1.4'
N N 0.0061 0.0033 'International Tables Vol C Tables 4.2.6.8 and 6.1.1.4'
O O 0.0106 0.0060 'International Tables Vol C Tables 4.2.6.8 and 6.1.1.4'
Cl Cl 0.1484 0.1585 'International Tables Vol C Tables 4.2.6.8 and 6.1.1.4'
Th Th -7.2400 8.8979 'International Tables Vol C Tables 4.2.6.8 and 6.1.1.4'

loop_
_geom_angle_atom_site_label_1
_geom_angle_atom_site_label_2
_geom_angle_atom_site_label_3
_geom_angle
O1 Th1 N10 97.58(14)
O1 Th1 N21 132.91(14)
N10 Th1 N21 103.54(14)
O1 Th1 N20 84.27(13)
N10 Th1 N20 69.67(14)
N21 Th1 N20 65.16(14)
O1 Th1 N11 156.03(13)
N10 Th1 N11 65.35(14)
N21 Th1 N11 69.87(14)
N20 Th1 N11 103.71(14)
O1 Th1 Cl2 84.66(9)
N10 Th1 Cl2 100.09(10)
N21 Th1 Cl2 130.80(10)
N20 Th1 Cl2 163.72(11)
N11 Th1 Cl2 82.20(9)
O1 Th1 Cl1 90.35(10)
N10 Th1 Cl1 169.55(10)
N21 Th1 Cl1 75.47(10)
N20 Th1 Cl1 118.16(11)
N11 Th1 Cl1 105.00(10)
Cl2 Th1 Cl1 73.79(3)
O1 Th1 C20 84.73(14)
N10 Th1 C20 97.56(15)
N21 Th1 C20 51.34(15)
N20 Th1 C20 28.27(15)
N11 Th1 C20 113.06(14)
Cl2 Th1 C20 160.44(11)
Cl1 Th1 C20 89.90(12)
O1 Th1 C21 104.85(14)
N10 Th1 C21 112.71(14)
N21 Th1 C21 28.06(14)
N20 Th1 C21 51.33(15)
N11 Th1 C21 97.55(14)
Cl2 Th1 C21 143.85(11)
Cl1 Th1 C21 71.40(11)
C20 Th1 C21 27.59(16)
O1 Th1 C10 106.24(14)
N10 Th1 C10 27.93(13)
N21 Th1 C10 112.09(14)
N20 Th1 C10 97.08(14)
N11 Th1 C10 50.82(14)
Cl2 Th1 C10 74.69(10)
Cl1 Th1 C10 142.59(10)
C20 Th1 C10 124.19(15)
C21 Th1 C10 132.14(14)
O1 Th1 C11 128.65(13)
N10 Th1 C11 50.73(14)
N21 Th1 C11 96.67(14)
N20 Th1 C11 111.63(14)
N11 Th1 C11 27.40(14)
Cl2 Th1 C11 67.07(9)
Cl1 Th1 C11 118.85(10)
C20 Th1 C11 131.82(14)
C21 Th1 C11 123.51(14)
C10 Th1 C11 27.15(14)
O2 Th2 N51 98.58(15)
O2 Th2 N40 130.12(15)
N51 Th2 N40 105.23(17)
O2 Th2 N41 83.33(14)
N51 Th2 N41 70.03(17)
N40 Th2 N41 65.43(16)
O2 Th2 N50 158.64(16)
N51 Th2 N50 65.89(16)
N40 Th2 N50 70.21(17)
N41 Th2 N50 103.44(15)
O2 Th2 Cl1 84.32(10)
N51 Th2 Cl1 97.89(12)
N40 Th2 Cl1 133.11(11)
N41 Th2 Cl1 161.14(12)
N50 Th2 Cl1 83.55(12)
O2 Th2 Cl2 90.98(10)
N51 Th2 Cl2 166.47(12)
N40 Th2 Cl2 75.15(12)
N41 Th2 Cl2 120.94(13)
N50 Th2 Cl2 102.27(11)
Cl1 Th2 Cl2 73.42(3)
O2 Th2 C40 101.69(15)
N51 Th2 C40 114.22(17)
N40 Th2 C40 28.45(16)
N41 Th2 C40 51.60(17)
N50 Th2 C40 98.24(17)
Cl1 Th2 C40 145.68(13)
Cl2 Th2 C40 72.73(13)
O2 Th2 C41 82.70(15)
N51 Th2 C41 97.50(18)
N40 Th2 C41 51.51(16)
N41 Th2 C41 27.75(17)
N50 Th2 C41 112.77(16)
Cl1 Th2 C41 161.16(12)
Cl2 Th2 C41 93.18(13)
C40 Th2 C41 27.88(17)
O2 Th2 C51 108.52(15)
N51 Th2 C51 27.72(16)
N40 Th2 C51 112.92(17)
N41 Th2 C51 97.06(17)
N50 Th2 C51 50.98(17)
Cl1 Th2 C51 73.51(12)
Cl2 Th2 C51 139.36(11)
C40 Th2 C51 133.18(17)
C41 Th2 C51 123.73(17)
O2 Th2 C50 131.34(15)
N51 Th2 C50 50.51(15)
N40 Th2 C50 96.92(17)
N41 Th2 C50 111.01(16)
N50 Th2 C50 27.33(17)
Cl1 Th2 C50 67.74(12)
Cl2 Th2 C50 115.97(11)
C40 Th2 C50 124.06(17)
C41 Th2 C50 130.98(17)
C51 Th2 C50 27.03(15)
Th1 Cl2 Th2 103.64(4)
Th1 Cl1 Th2 103.77(4)
C66 O1 Th1 176.0(3)
C78 O2 Th2 175.4(4)
C34 N21 C21 124.2(4)
C34 N21 Th1 138.6(4)
C21 N21 Th1 97.3(3)
C27 N20 C20 124.9(4)
C27 N20 Th1 138.7(4)
C20 N20 Th1 96.3(3)
C62 N41 C41 125.4(5)
C62 N41 Th2 136.5(4)
C41 N41 Th2 97.5(3)
C29 N10 C10 123.2(4)
C29 N10 Th1 138.2(4)
C10 N10 Th1 98.6(3)
C32 N11 C11 123.7(4)
C32 N11 Th1 137.6(3)
C11 N11 Th1 98.6(3)
C22 C21 N21 125.3(5)
C22 C21 C20 118.7(5)
N21 C21 C20 115.4(5)
C22 C21 Th1 134.4(4)
N21 C21 Th1 54.7(2)
C20 C21 Th1 75.7(3)
C59 N40 C40 125.1(5)
C59 N40 Th2 138.5(4)
C40 N40 Th2 96.4(3)
C64 N51 C51 122.3(5)
C64 N51 Th2 138.2(5)
C51 N51 Th2 99.4(3)
O2 C78 C83 118.7(5)
O2 C78 C79 118.3(5)
C83 C78 C79 122.9(5)
C55 C50 C51 118.2(6)
C55 C50 N50 124.4(5)
C51 C50 N50 116.7(5)
C55 C50 Th2 137.5(4)
C51 C50 Th2 75.2(3)
N50 C50 Th2 53.4(3)
O1 C66 C71 119.8(5)
O1 C66 C67 119.3(5)
C71 C66 C67 120.9(5)
C70 C71 C66 118.2(5)
C70 C71 C75 121.1(5)
C66 C71 C75 120.6(5)
N10 C29 C28 122.2(5)
N10 C29 C30 121.6(5)
C28 C29 C30 116.2(5)
N11 C32 C33 120.8(5)
N11 C32 C31 122.5(5)
C33 C32 C31 116.6(5)
C25 C20 N20 124.6(5)
C25 C20 C21 119.1(5)
N20 C20 C21 115.9(5)
C25 C20 Th1 134.3(4)
N20 C20 Th1 55.4(2)
C21 C20 Th1 76.7(3)
C12 C11 N11 124.8(5)
C12 C11 C10 118.9(5)
N11 C11 C10 115.9(4)
C12 C11 Th1 137.4(3)
N11 C11 Th1 54.0(2)
C10 C11 Th1 75.0(3)
C13 C12 C11 120.4(5)
C13 C12 H12 119.8
C11 C12 H12 119.8
N41 C62 C63 122.2(6)
N41 C62 C61 120.4(7)
C63 C62 C61 117.3(6)
C15 C10 C11 119.2(5)
C15 C10 N10 124.4(5)
C11 C10 N10 116.0(4)
C15 C10 Th1 134.2(4)
C11 C10 Th1 77.9(3)
N10 C10 Th1 53.5(2)
C45 C40 N40 124.5(6)
C45 C40 C41 120.0(6)
N40 C40 C41 115.3(6)
C45 C40 Th2 134.4(4)
N40 C40 Th2 55.2(3)
C41 C40 Th2 77.0(3)
C23 C22 C21 120.7(6)
C23 C22 H22 119.6
C21 C22 H22 119.6
C71 C75 C76 113.3(5)
C71 C75 C77 110.8(5)
C76 C75 C77 110.0(5)
C71 C75 H75 107.5
C76 C75 H75 107.5
C77 C75 H75 107.5
N41 C41 C42 126.2(6)
N41 C41 C40 115.8(5)
C42 C41 C40 117.6(6)
N41 C41 Th2 54.7(3)
C42 C41 Th2 136.8(4)
C40 C41 Th2 75.2(3)
N20 C27 C28 121.3(5)
N20 C27 C26 121.5(5)
C28 C27 C26 117.0(5)
C57 N50 C50 124.8(5)
C57 N50 Th2 135.9(4)
C50 N50 Th2 99.3(3)
C32 C31 H31A 109.5
C32 C31 H31B 109.5
H31A C31 H31B 109.5
C32 C31 H31C 109.5
H31A C31 H31C 109.5
H31B C31 H31C 109.5
C29 C28 C27 128.3(5)
C29 C28 H28 115.9
C27 C28 H28 115.9
C34 C35 H35A 109.5
C34 C35 H35B 109.5
H35A C35 H35B 109.5
C34 C35 H35C 109.5
H35A C35 H35C 109.5
H35B C35 H35C 109.5
C80 C79 C78 115.8(7)
C80 C79 C84 124.3(7)
C78 C79 C84 119.5(6)
C57 C56 H56A 109.5
C57 C56 H56B 109.5
H56A C56 H56B 109.5
C57 C56 H56C 109.5
H56A C56 H56C 109.5
H56B C56 H56C 109.5
C34 C33 C32 129.3(5)
C34 C33 H33 115.3
C32 C33 H33 115.3
N40 C59 C58 121.7(6)
N40 C59 C60 121.3(6)
C58 C59 C60 116.9(5)
C69 C68 C67 121.4(6)
C69 C68 H68 119.3
C67 C68 H68 119.3
C24 C23 C22 120.4(6)
C24 C23 H23 119.8
C22 C23 H23 119.8
C68 C67 C66 118.1(5)
C68 C67 C72 121.0(5)
C66 C67 C72 120.9(5)
C75 C77 H77A 109.5
C75 C77 H77B 109.5
H77A C77 H77B 109.5
C75 C77 H77C 109.5
H77A C77 H77C 109.5
H77B C77 H77C 109.5
N21 C34 C33 121.9(5)
N21 C34 C35 121.1(5)
C33 C34 C35 116.8(5)
C82 C83 C78 118.5(6)
C82 C83 C87 119.9(6)
C78 C83 C87 121.6(5)
C12 C13 C14 120.7(5)
C12 C13 H13 119.7
C14 C13 H13 119.7
C52 C51 C50 119.6(6)
C52 C51 N51 124.1(6)
C50 C51 N51 115.7(6)
C52 C51 Th2 133.9(4)
C50 C51 Th2 77.7(3)
N51 C51 Th2 52.8(3)
C64 C63 C62 128.2(6)
C64 C63 H63 115.9
C62 C63 H63 115.9
C67 C72 C74 109.8(5)
C67 C72 C73 112.8(6)
C74 C72 C73 106.8(6)
C67 C72 H72 109.1
C74 C72 H72 109.1
C73 C72 H72 109.1
C44 C45 C40 120.8(7)
C44 C45 H45 119.6
C40 C45 H45 119.6
C14 C15 C10 120.7(5)
C14 C15 H15 119.7
C10 C15 H15 119.7
N51 C64 C63 121.9(6)
N51 C64 C65 121.0(6)
C63 C64 C65 117.1(6)
N50 C57 C58 123.1(6)
N50 C57 C56 120.6(6)
C58 C57 C56 116.2(6)
C85 C84 C86 111.5(8)
C85 C84 C79 115.3(7)
C86 C84 C79 104.6(7)
C85 C84 H84 108.4
C86 C84 H84 108.4
C79 C84 H84 108.4
C29 C30 H30A 109.5
C29 C30 H30B 109.5
H30A C30 H30B 109.5
C29 C30 H30C 109.5
H30A C30 H30C 109.5
H30B C30 H30C 109.5
C13 C14 C15 120.1(5)
C13 C14 H14 120.0
C15 C14 H14 120.0
C54 C55 C50 120.6(6)
C54 C55 H55 119.7
C50 C55 H55 119.7
C70 C69 C68 119.9(6)
C70 C69 H69 120.0
C68 C69 H69 120.0
C57 C58 C59 128.6(6)
C57 C58 H58 115.7
C59 C58 H58 115.7
C64 C65 H65A 109.5
C64 C65 H65B 109.5
H65A C65 H65B 109.5
C64 C65 H65C 109.5
H65A C65 H65C 109.5
H65B C65 H65C 109.5
C27 C26 H26A 109.5
C27 C26 H26B 109.5
H26A C26 H26B 109.5
C27 C26 H26C 109.5
H26A C26 H26C 109.5
H26B C26 H26C 109.5
C54 C53 C52 118.9(7)
C54 C53 H53 120.6
C52 C53 H53 120.6
C51 C52 C53 121.6(6)
C51 C52 H52 119.2
C53 C52 H52 119.2
C89 C87 C88 109.8(7)
C89 C87 C83 114.2(6)
C88 C87 C83 110.9(7)
C89 C87 H87 107.2
C88 C87 H87 107.2
C83 C87 H87 107.2
C75 C76 H76A 109.5
C75 C76 H76B 109.5
H76A C76 H76B 109.5
C75 C76 H76C 109.5
H76A C76 H76C 109.5
H76B C76 H76C 109.5
C62 C61 H61A 109.5
C62 C61 H61B 109.5
H61A C61 H61B 109.5
C62 C61 H61C 109.5
H61A C61 H61C 109.5
H61B C61 H61C 109.5
C24 C25 C20 120.5(6)
C24 C25 H25 119.7
C20 C25 H25 119.7
C23 C24 C25 120.5(6)
C23 C24 H24 119.8
C25 C24 H24 119.8
C69 C70 C71 121.3(6)
C69 C70 H70 119.3
C71 C70 H70 119.3
C72 C74 H74A 109.5
C72 C74 H74B 109.5
H74A C74 H74B 109.5
C72 C74 H74C 109.5
H74A C74 H74C 109.5
H74B C74 H74C 109.5
C53 C54 C55 121.0(6)
C53 C54 H54 119.5
C55 C54 H54 119.5
C43 C42 C41 121.2(7)
C43 C42 H42 119.4
C41 C42 H42 119.4
C59 C60 H60A 109.5
C59 C60 H60B 109.5
H60A C60 H60B 109.5
C59 C60 H60C 109.5
H60A C60 H60C 109.5
H60B C60 H60C 109.5
C81 C82 C83 120.6(8)
C81 C82 H82 119.7
C83 C82 H82 119.7
C84 C85 H85A 109.5
C84 C85 H85B 109.5
H85A C85 H85B 109.5
C84 C85 H85C 109.5
H85A C85 H85C 109.5
H85B C85 H85C 109.5
C45 C44 C43 119.3(7)
C45 C44 H44 120.4
C43 C44 H44 120.4
C82 C81 C80 120.3(7)
C82 C81 H81 119.9
C80 C81 H81 119.9
C72 C73 H73A 109.5
C72 C73 H73B 109.5
H73A C73 H73B 109.5
C72 C73 H73C 109.5
H73A C73 H73C 109.5
H73B C73 H73C 109.5
C42 C43 C44 121.0(7)
C42 C43 H43 119.5
C44 C43 H43 119.5
C87 C89 H89A 109.5
C87 C89 H89B 109.5
H89A C89 H89B 109.5
C87 C89 H89C 109.5
H89A C89 H89C 109.5
H89B C89 H89C 109.5
C81 C80 C79 121.8(7)
C81 C80 H80 119.1
C79 C80 H80 119.1
C84 C86 H86A 109.5
C84 C86 H86B 109.5
H86A C86 H86B 109.5
C84 C86 H86C 109.5
H86A C86 H86C 109.5
H86B C86 H86C 109.5
C105 C104 C103 108.2(13)
C105 C104 H10A 110.1
C103 C104 H10A 110.1
C105 C104 H10B 110.1
C103 C104 H10B 110.1
H10A C104 H10B 108.4
C87 C88 H88A 109.5
C87 C88 H88B 109.5
H88A C88 H88B 109.5
C87 C88 H88C 109.5
H88A C88 H88C 109.5
H88B C88 H88C 109.5
C102 C103 C104 109.9(10)
C102 C103 H10C 109.7
C104 C103 H10C 109.7
C102 C103 H10D 109.7
C104 C103 H10D 109.7
H10C C103 H10D 108.2
C104 C105 H10E 109.5
C104 C105 H10F 109.5
H10E C105 H10F 109.5
C104 C105 H10G 109.5
H10E C105 H10G 109.5
H10F C105 H10G 109.5
C203 C202 C201 128.1(18)
C203 C202 H202 115.9
C201 C202 H202 115.9
C103 C102 C101 113.4(10)
C103 C102 H10H 108.9
C101 C102 H10H 108.9
C103 C102 H10I 108.9
C101 C102 H10I 108.9
H10H C102 H10I 107.7
C202 C201 C200 107.8(13)
C202 C201 H201 126.1
C200 C201 H201 126.1
C101 C100 H10J 109.5
C101 C100 H10K 109.5
H10J C100 H10K 109.5
C101 C100 H10L 109.5
H10J C100 H10L 109.5
H10K C100 H10L 109.5
C102 C101 C100 113.0(10)
C102 C101 H10M 109.0
C100 C101 H10M 109.0
C102 C101 H10N 109.0
C100 C101 H10N 109.0
H10M C101 H10N 107.8
C204 C205 C200 113.4(15)
C204 C205 H205 123.3
C200 C205 H205 123.3
C202 C203 C204 119(3)
C202 C203 H203 120.6
C204 C203 H203 120.6
C201 C200 C205 128.5(12)
C201 C200 H200 115.7
C205 C200 H200 115.7
C205 C204 C203 123(3)
C205 C204 H204 118.7
C203 C204 H204 118.7

loop_
_geom_bond_atom_site_label_1
_geom_bond_atom_site_label_2
_geom_bond_distance
Th1 O1 2.184(3)
Th1 N10 2.438(4)
Th1 N21 2.447(4)
Th1 N20 2.454(4)
Th1 N11 2.484(4)
Th1 Cl2 2.8721(12)
Th1 Cl1 2.8729(13)
Th1 C20 2.964(5)
Th1 C21 2.975(5)
Th1 C10 3.001(5)
Th1 C11 3.037(5)
Th2 O2 2.163(3)
Th2 N51 2.437(5)
Th2 N40 2.438(5)
Th2 N41 2.449(4)
Th2 N50 2.479(5)
Th2 Cl1 2.8818(12)
Th2 Cl2 2.8876(13)
Th2 C40 2.952(6)
Th2 C41 2.975(6)
Th2 C51 3.016(6)
Th2 C50 3.048(6)
O1 C66 1.348(6)
O2 C78 1.353(6)
N21 C34 1.328(7)
N21 C21 1.411(7)
N20 C27 1.319(7)
N20 C20 1.412(7)
N41 C62 1.341(8)
N41 C41 1.397(8)
N10 C29 1.339(6)
N10 C10 1.421(6)
N11 C32 1.339(7)
N11 C11 1.414(6)
C21 C22 1.405(8)
C21 C20 1.416(8)
N40 C59 1.323(7)
N40 C40 1.415(8)
N51 C64 1.337(7)
N51 C51 1.422(8)
C78 C83 1.398(9)
C78 C79 1.407(9)
C50 C55 1.399(9)
C50 C51 1.417(8)
C50 N50 1.418(8)
C66 C71 1.408(7)
C66 C67 1.415(8)
C71 C70 1.398(8)
C71 C75 1.510(8)
C29 C28 1.384(7)
C29 C30 1.515(7)
C32 C33 1.406(7)
C32 C31 1.505(7)
C20 C25 1.405(8)
C11 C12 1.408(7)
C11 C10 1.417(7)
C12 C13 1.379(8)
C12 H12 0.9500
C62 C63 1.405(10)
C62 C61 1.521(9)
C10 C15 1.395(7)
C40 C45 1.393(10)
C40 C41 1.428(9)
C22 C23 1.380(9)
C22 H22 0.9500
C75 C76 1.527(8)
C75 C77 1.528(8)
C75 H75 1.0000
C41 C42 1.403(9)
C27 C28 1.413(8)
C27 C26 1.516(7)
N50 C57 1.334(8)
C31 H31A 0.9800
C31 H31B 0.9800
C31 H31C 0.9800
C28 H28 0.9500
C35 C34 1.520(7)
C35 H35A 0.9800
C35 H35B 0.9800
C35 H35C 0.9800
C79 C80 1.405(10)
C79 C84 1.605(12)
C56 C57 1.514(9)
C56 H56A 0.9800
C56 H56B 0.9800
C56 H56C 0.9800
C33 C34 1.399(8)
C33 H33 0.9500
C59 C58 1.401(9)
C59 C60 1.517(9)
C68 C69 1.384(9)
C68 C67 1.392(8)
C68 H68 0.9500
C23 C24 1.378(10)
C23 H23 0.9500
C67 C72 1.507(8)
C77 H77A 0.9800
C77 H77B 0.9800
C77 H77C 0.9800
C83 C82 1.385(9)
C83 C87 1.515(9)
C13 C14 1.380(9)
C13 H13 0.9500
C51 C52 1.382(9)
C63 C64 1.378(9)
C63 H63 0.9500
C72 C74 1.518(9)
C72 C73 1.555(11)
C72 H72 1.0000
C45 C44 1.381(9)
C45 H45 0.9500
C15 C14 1.386(8)
C15 H15 0.9500
C64 C65 1.514(9)
C57 C58 1.385(10)
C84 C85 1.482(12)
C84 C86 1.497(13)
C84 H84 1.0000
C30 H30A 0.9800
C30 H30B 0.9800
C30 H30C 0.9800
C14 H14 0.9500
C55 C54 1.384(10)
C55 H55 0.9500
C69 C70 1.377(9)
C69 H69 0.9500
C58 H58 0.9500
C65 H65A 0.9800
C65 H65B 0.9800
C65 H65C 0.9800
C26 H26A 0.9800
C26 H26B 0.9800
C26 H26C 0.9800
C53 C54 1.381(10)
C53 C52 1.383(10)
C53 H53 0.9500
C52 H52 0.9500
C87 C89 1.485(12)
C87 C88 1.500(11)
C87 H87 1.0000
C76 H76A 0.9800
C76 H76B 0.9800
C76 H76C 0.9800
C61 H61A 0.9800
C61 H61B 0.9800
C61 H61C 0.9800
C25 C24 1.379(9)
C25 H25 0.9500
C24 H24 0.9500
C70 H70 0.9500
C74 H74A 0.9800
C74 H74B 0.9800
C74 H74C 0.9800
C54 H54 0.9500
C42 C43 1.370(11)
C42 H42 0.9500
C60 H60A 0.9800
C60 H60B 0.9800
C60 H60C 0.9800
C82 C81 1.376(11)
C82 H82 0.9500
C85 H85A 0.9800
C85 H85B 0.9800
C85 H85C 0.9800
C44 C43 1.394(11)
C44 H44 0.9500
C81 C80 1.390(12)
C81 H81 0.9500
C73 H73A 0.9800
C73 H73B 0.9800
C73 H73C 0.9800
C43 H43 0.9500
C89 H89A 0.9800
C89 H89B 0.9800
C89 H89C 0.9800
C80 H80 0.9500
C86 H86A 0.9800
C86 H86B 0.9800
C86 H86C 0.9800
C104 C105 1.464(18)
C104 C103 1.582(17)
C104 H10A 0.9900
C104 H10B 0.9900
C88 H88A 0.9800
C88 H88B 0.9800
C88 H88C 0.9800
C103 C102 1.472(14)
C103 H10C 0.9900
C103 H10D 0.9900
C105 H10E 0.9800
C105 H10F 0.9800
C105 H10G 0.9800
C202 C203 1.32(2)
C202 C201 1.37(2)
C202 H202 0.9500
C102 C101 1.590(17)
C102 H10H 0.9900
C102 H10I 0.9900
C201 C200 1.393(9)
C201 H201 0.9500
C100 C101 1.596(17)
C100 H10J 0.9800
C100 H10K 0.9800
C100 H10L 0.9800
C101 H10M 0.9900
C101 H10N 0.9900
C205 C204 1.33(4)
C205 C200 1.409(9)
C205 H205 0.9500
C203 C204 1.35(2)
C203 H203 0.9500
C200 H200 0.9500
C204 H204 0.9500
